data_4500868
loop_
_publ_author_name
'Chu, Qian'
'Su, Zhi'
'Fan, Jian'
'Okamura, Taka-aki'
'Lv, Gao-Chao'
'Liu, Guang-Xiang'
'Sun, Wei-Yin'
'Ueyama, Norikazu'

_publ_section_title
;
 Novel Cobalt(II) Coordination Polymers Constructed from
 3,3&#x2032;,4,4&#x2032;-Oxydiphthalic Acid and N-Donor Ligands:
 Syntheses, Crystal Structures, and Magnetic Properties
;
_journal_issue 9
_journal_name_full 'Crystal Growth &amp; Design'
_journal_page_first 3885
_journal_paper_doi 10.1021/cg200416y
_journal_volume 11
_journal_year 2011
_chemical_formula_moiety 'C20 H14 Co1 N4 O5 '
_chemical_formula_sum 'C20 H14 Co N4 O5'
_chemical_formula_weight 449.28
_chemical_name_systematic
; 
[Co2(OA)(dib)2(H2O)] 
;
_space_group_IT_number 15
_symmetry_cell_setting monoclinic
_symmetry_Int_Tables_number 15
_symmetry_space_group_name_Hall '-C 2yc'
_symmetry_space_group_name_H-M 'C 1 2/c 1'
_atom_sites_solution_hydrogens geom
_atom_sites_solution_primary direct
_atom_sites_solution_secondary difmap
_audit_creation_method SHELXL-97
_cell_angle_alpha 90.00
_cell_angle_beta 129.327(11)
_cell_angle_gamma 90.00
_cell_formula_units_Z 8
_cell_length_a 18.903(7)
_cell_length_b 19.534(6)
_cell_length_c 12.847(3)
_cell_measurement_reflns_used 10620
_cell_measurement_temperature 200
_cell_measurement_theta_max 27.5
_cell_measurement_theta_min 3.0
_cell_volume 3670(2)
_computing_cell_refinement PROCESS-AUTO
_computing_data_collection PROCESS-AUTO
_computing_data_reduction CrystalStructure
_computing_structure_refinement 'SHELXL-97 (Sheldrick, 1997)'
_computing_structure_solution 'SIR92 (Altomare et al., 1994)'
_diffrn_ambient_temperature 200
_diffrn_detector_area_resol_mean 10.00
_diffrn_measured_fraction_theta_full 0.997
_diffrn_measured_fraction_theta_max 0.997
_diffrn_measurement_device_type 'Rigaku RAXIS-RAPID'
_diffrn_measurement_method \w
_diffrn_radiation_monochromator graphite
_diffrn_radiation_source 'fine-focus sealed tube'
_diffrn_radiation_type MoK\a
_diffrn_radiation_wavelength 0.71075
_diffrn_reflns_av_R_equivalents 0.0391
_diffrn_reflns_av_sigmaI/netI 0.0299
_diffrn_reflns_limit_h_max 24
_diffrn_reflns_limit_h_min -24
_diffrn_reflns_limit_k_max 24
_diffrn_reflns_limit_k_min -25
_diffrn_reflns_limit_l_max 14
_diffrn_reflns_limit_l_min -16
_diffrn_reflns_number 16723
_diffrn_reflns_theta_full 27.49
_diffrn_reflns_theta_max 27.49
_diffrn_reflns_theta_min 3.01
_exptl_absorpt_coefficient_mu 0.979
_exptl_absorpt_correction_type none
_exptl_crystal_colour pink
_exptl_crystal_density_diffrn 1.627
_exptl_crystal_density_method 'not measured'
_exptl_crystal_description block
_exptl_crystal_F_000 1832
_exptl_crystal_size_max 0.20
_exptl_crystal_size_mid 0.20
_exptl_crystal_size_min 0.08
_refine_diff_density_max 0.915
_refine_diff_density_min -0.465
_refine_diff_density_rms 0.071
_refine_ls_extinction_method none
_refine_ls_goodness_of_fit_ref 1.038
_refine_ls_hydrogen_treatment mixed
_refine_ls_matrix_type full
_refine_ls_number_parameters 278
_refine_ls_number_reflns 4202
_refine_ls_number_restraints 0
_refine_ls_restrained_S_all 1.038
_refine_ls_R_factor_all 0.0479
_refine_ls_R_factor_gt 0.0378
_refine_ls_shift/su_max 0.000
_refine_ls_shift/su_mean 0.000
_refine_ls_structure_factor_coef Fsqd
_refine_ls_weighting_details 'calc w=1/[\s^2^(Fo^2^)+(0.0424P)^2^+7.0427P] where P=(Fo^2^+2Fc^2^)/3'
_refine_ls_weighting_scheme calc
_refine_ls_wR_factor_gt 0.0882
_refine_ls_wR_factor_ref 0.0936
_reflns_number_gt 3554
_reflns_number_total 4202
_reflns_threshold_expression I>2\s(I)
_cod_data_source_file cg200416y_si_002.cif
_cod_data_source_block 1
_cod_original_cell_volume 3669(2)
_cod_original_formula_sum 'C20 H14 Co1 N4 O5'
_cod_database_code 4500868

loop_
_symmetry_equiv_pos_as_xyz
'x, y, z'
'-x, y, -z+1/2'
'x+1/2, y+1/2, z'
'-x+1/2, y+1/2, -z+1/2'
'-x, -y, -z'
'x, -y, z-1/2'
'-x+1/2, -y+1/2, -z'
'x+1/2, -y+1/2, z-1/2'

loop_
_atom_site_label
_atom_site_type_symbol
_atom_site_fract_x
_atom_site_fract_y
_atom_site_fract_z
_atom_site_U_iso_or_equiv
_atom_site_adp_type
_atom_site_occupancy
_atom_site_symmetry_multiplicity
_atom_site_calc_flag
_atom_site_refinement_flags
Co1 Co 0.7500 0.2500 0.5000 0.01673(11) Uani 1 2 d S
Co2 Co 0.5000 0.13935(2) 0.2500 0.01750(11) Uani 1 2 d S
O1 O 1.0000 -0.05528(11) 0.7500 0.0270(5) Uani 1 2 d S
O2 O 0.85994(15) 0.13897(9) 0.37430(19) 0.0380(5) Uani 1 1 d .
O3 O 0.85403(10) 0.19993(7) 0.51511(15) 0.0208(3) Uani 1 1 d .
O4 O 0.66821(10) 0.16062(8) 0.39201(14) 0.0222(3) Uani 1 1 d .
O5 O 0.59996(10) 0.06060(8) 0.32279(14) 0.0220(3) Uani 1 1 d .
O6 O 0.5000 0.24325(12) 0.2500 0.0334(6) Uani 1 2 d S
H14 H 0.462(2) 0.2628(15) 0.185(3) 0.040 Uiso 1 1 d .
N11 N 0.58436(13) 0.14865(10) 0.65095(18) 0.0227(4) Uani 1 1 d .
N12 N 0.53372(13) 0.13437(9) 0.44308(17) 0.0214(4) Uani 1 1 d .
N41 N 0.65110(13) 0.27460(10) 1.10000(18) 0.0245(4) Uani 1 1 d .
N42 N 0.69640(13) 0.28720(10) 1.30503(17) 0.0228(4) Uani 1 1 d .
C1 C 0.60554(15) 0.18102(12) 0.7679(2) 0.0224(4) Uani 1 1 d .
C2 C 0.6157(2) 0.14096(13) 0.8662(2) 0.0357(6) Uani 1 1 d .
H1 H 0.6119 0.0925 0.8578 0.043 Uiso 1 1 calc R
C3 C 0.63144(19) 0.17191(13) 0.9764(2) 0.0344(6) Uani 1 1 d .
H2 H 0.6381 0.1448 1.0435 0.041 Uiso 1 1 calc R
C4 C 0.63738(15) 0.24262(12) 0.9882(2) 0.0227(5) Uani 1 1 d .
C5 C 0.62756(19) 0.28203(13) 0.8911(2) 0.0328(6) Uani 1 1 d .
H3 H 0.6315 0.3305 0.8996 0.039 Uiso 1 1 calc R
C6 C 0.61188(19) 0.25121(12) 0.7806(2) 0.0309(5) Uani 1 1 d .
H4 H 0.6056 0.2785 0.7140 0.037 Uiso 1 1 calc R
C11 C 0.55553(15) 0.17950(12) 0.5351(2) 0.0217(4) Uani 1 1 d .
H5 H 0.5516 0.2277 0.5222 0.026 Uiso 1 1 calc R
C12 C 0.55053(18) 0.07144(12) 0.5030(2) 0.0313(5) Uani 1 1 d .
H6 H 0.5418 0.0287 0.4609 0.038 Uiso 1 1 calc R
C13 C 0.58136(19) 0.07893(13) 0.6306(2) 0.0327(6) Uani 1 1 d .
H7 H 0.5975 0.0436 0.6931 0.039 Uiso 1 1 calc R
C21 C 0.92050(14) -0.01667(10) 0.6638(2) 0.0205(4) Uani 1 1 d .
C22 C 0.91904(14) 0.03911(11) 0.5960(2) 0.0213(4) Uani 1 1 d .
H8 H 0.9719 0.0503 0.6059 0.026 Uiso 1 1 calc R
C23 C 0.84056(14) 0.07895(10) 0.51351(19) 0.0176(4) Uani 1 1 d .
C24 C 0.76067(14) 0.05837(11) 0.4899(2) 0.0187(4) Uani 1 1 d .
C25 C 0.76306(15) 0.00054(11) 0.5558(2) 0.0230(4) Uani 1 1 d .
H9 H 0.7084 -0.0142 0.5379 0.028 Uiso 1 1 calc R
C26 C 0.84348(15) -0.03623(11) 0.6471(2) 0.0231(4) Uani 1 1 d .
H10 H 0.8454 -0.0735 0.6963 0.028 Uiso 1 1 calc R
C27 C 0.85018(14) 0.14377(11) 0.4599(2) 0.0196(4) Uani 1 1 d .
C28 C 0.67150(14) 0.09610(11) 0.39585(19) 0.0183(4) Uani 1 1 d .
C41 C 0.69628(18) 0.24768(12) 1.2225(2) 0.0295(5) Uani 1 1 d .
H11 H 0.7254 0.2042 1.2474 0.035 Uiso 1 1 calc R
C42 C 0.6439(2) 0.34204(14) 1.2283(3) 0.0486(8) Uani 1 1 d .
H12 H 0.6299 0.3796 1.2595 0.058 Uiso 1 1 calc R
C43 C 0.6146(3) 0.33539(15) 1.1009(3) 0.0522(9) Uani 1 1 d .
H13 H 0.5768 0.3662 1.0279 0.063 Uiso 1 1 calc R

loop_
_atom_site_aniso_label
_atom_site_aniso_U_11
_atom_site_aniso_U_22
_atom_site_aniso_U_33
_atom_site_aniso_U_23
_atom_site_aniso_U_13
_atom_site_aniso_U_12
Co1 0.0201(2) 0.0163(2) 0.01290(18) -0.00022(14) 0.00998(16) 0.00098(15)
Co2 0.0199(2) 0.0179(2) 0.01453(19) 0.000 0.01083(16) 0.000
O1 0.0178(11) 0.0150(10) 0.0310(12) 0.000 0.0074(9) 0.000
O2 0.0699(14) 0.0265(9) 0.0440(11) 0.0019(8) 0.0486(11) 0.0023(9)
O3 0.0219(8) 0.0167(7) 0.0225(7) -0.0021(6) 0.0135(6) -0.0013(6)
O4 0.0230(8) 0.0188(7) 0.0209(7) 0.0008(6) 0.0121(6) 0.0016(6)
O5 0.0170(7) 0.0242(8) 0.0193(7) -0.0020(6) 0.0089(6) -0.0012(6)
O6 0.0231(12) 0.0222(12) 0.0255(12) 0.000 0.0014(10) 0.000
N11 0.0299(10) 0.0235(9) 0.0175(8) 0.0005(7) 0.0164(8) 0.0001(8)
N12 0.0259(9) 0.0220(9) 0.0185(8) -0.0014(7) 0.0151(8) -0.0022(7)
N41 0.0319(10) 0.0240(9) 0.0169(9) 0.0010(7) 0.0152(8) 0.0023(8)
N42 0.0266(9) 0.0234(9) 0.0168(8) 0.0006(7) 0.0130(8) 0.0016(8)
C1 0.0239(11) 0.0277(11) 0.0155(9) -0.0016(9) 0.0124(9) -0.0001(9)
C2 0.0600(17) 0.0243(12) 0.0256(12) 0.0037(10) 0.0285(13) 0.0061(11)
C3 0.0559(17) 0.0281(12) 0.0230(11) 0.0056(10) 0.0268(12) 0.0063(12)
C4 0.0265(11) 0.0267(11) 0.0141(9) -0.0003(8) 0.0126(9) 0.0001(9)
C5 0.0522(16) 0.0234(12) 0.0261(12) -0.0021(10) 0.0263(12) -0.0073(11)
C6 0.0485(15) 0.0284(13) 0.0219(11) -0.0001(9) 0.0252(11) -0.0068(11)
C11 0.0261(11) 0.0232(11) 0.0175(10) -0.0001(8) 0.0146(9) -0.0002(9)
C12 0.0490(15) 0.0230(12) 0.0289(12) -0.0037(10) 0.0279(12) -0.0056(10)
C13 0.0539(16) 0.0226(11) 0.0299(12) 0.0011(10) 0.0304(12) -0.0004(11)
C21 0.0174(10) 0.0155(10) 0.0186(10) -0.0024(8) 0.0066(8) 0.0005(8)
C22 0.0189(10) 0.0197(10) 0.0238(10) -0.0024(9) 0.0129(9) -0.0020(8)
C23 0.0200(10) 0.0157(9) 0.0160(9) -0.0031(8) 0.0109(8) -0.0017(8)
C24 0.0182(10) 0.0182(10) 0.0162(9) -0.0015(8) 0.0092(8) 0.0000(8)
C25 0.0193(10) 0.0217(11) 0.0258(11) 0.0011(9) 0.0133(9) -0.0014(8)
C26 0.0236(11) 0.0183(10) 0.0234(10) 0.0020(9) 0.0130(9) -0.0009(8)
C27 0.0200(10) 0.0193(10) 0.0190(9) 0.0005(8) 0.0121(8) 0.0005(8)
C28 0.0184(10) 0.0231(10) 0.0146(9) 0.0000(8) 0.0110(8) 0.0007(8)
C41 0.0427(14) 0.0292(12) 0.0176(10) 0.0057(9) 0.0196(10) 0.0114(10)
C42 0.085(2) 0.0298(14) 0.0289(13) 0.0045(11) 0.0348(15) 0.0199(14)
C43 0.090(3) 0.0325(15) 0.0293(14) 0.0084(12) 0.0356(16) 0.0213(15)

loop_
_atom_type_symbol
_atom_type_description
_atom_type_scat_dispersion_real
_atom_type_scat_dispersion_imag
_atom_type_scat_source
Co Co 0.3494 0.9721 'International Tables Vol C Tables 4.2.6.8 and 6.1.1.4'
O O 0.0106 0.0060 'International Tables Vol C Tables 4.2.6.8 and 6.1.1.4'
N N 0.0061 0.0033 'International Tables Vol C Tables 4.2.6.8 and 6.1.1.4'
C C 0.0033 0.0016 'International Tables Vol C Tables 4.2.6.8 and 6.1.1.4'
H H 0.0000 0.0000 'International Tables Vol C Tables 4.2.6.8 and 6.1.1.4'

loop_
_geom_angle_atom_site_label_1
_geom_angle_atom_site_label_2
_geom_angle_atom_site_label_3
_geom_angle
_geom_angle_site_symmetry_1
_geom_angle_site_symmetry_3
O3 Co1 O3 180.0 7_656 .
O3 Co1 N42 90.73(6) 7_656 1_554
O3 Co1 N42 89.27(7) . 1_554
O3 Co1 N42 89.27(6) 7_656 7_657
O3 Co1 N42 90.73(6) . 7_657
N42 Co1 N42 180.0 1_554 7_657
O3 Co1 O4 85.96(6) 7_656 7_656
O3 Co1 O4 94.04(6) . 7_656
N42 Co1 O4 95.30(7) 1_554 7_656
N42 Co1 O4 84.70(7) 7_657 7_656
O3 Co1 O4 94.04(6) 7_656 .
O3 Co1 O4 85.96(6) . .
N42 Co1 O4 84.70(7) 1_554 .
N42 Co1 O4 95.30(7) 7_657 .
O4 Co1 O4 180.0 7_656 .
O6 Co2 N12 92.61(5) . .
O6 Co2 N12 92.61(5) . 2_655
N12 Co2 N12 174.78(10) . 2_655
O6 Co2 O5 136.01(4) . .
N12 Co2 O5 85.91(6) . .
N12 Co2 O5 90.33(6) 2_655 .
O6 Co2 O5 136.01(4) . 2_655
N12 Co2 O5 90.33(6) . 2_655
N12 Co2 O5 85.91(6) 2_655 2_655
O5 Co2 O5 87.98(9) . 2_655
C21 O1 C21 114.5(2) . 2_756
C27 O3 Co1 128.89(14) . .
C28 O4 Co1 141.89(14) . .
C28 O5 Co2 99.44(13) . .
Co2 O6 H14 120(2) . .
C11 N11 C13 106.87(18) . .
C11 N11 C1 127.17(19) . .
C13 N11 C1 125.70(19) . .
C11 N12 C12 105.44(18) . .
C11 N12 Co2 134.94(15) . .
C12 N12 Co2 118.92(14) . .
C41 N41 C43 106.22(19) . .
C41 N41 C4 125.8(2) . .
C43 N41 C4 127.7(2) . .
C41 N42 C42 104.50(19) . .
C41 N42 Co1 120.14(15) . 1_556
C42 N42 Co1 134.21(16) . 1_556
C6 C1 C2 120.1(2) . .
C6 C1 N11 120.6(2) . .
C2 C1 N11 119.3(2) . .
C3 C2 C1 119.9(2) . .
C3 C2 H1 120.1 . .
C1 C2 H1 120.1 . .
C4 C3 C2 119.7(2) . .
C4 C3 H2 120.2 . .
C2 C3 H2 120.2 . .
C5 C4 C3 120.3(2) . .
C5 C4 N41 120.0(2) . .
C3 C4 N41 119.7(2) . .
C4 C5 C6 120.2(2) . .
C4 C5 H3 119.9 . .
C6 C5 H3 119.9 . .
C1 C6 C5 119.9(2) . .
C1 C6 H4 120.1 . .
C5 C6 H4 120.1 . .
N12 C11 N11 111.5(2) . .
N12 C11 H5 124.2 . .
N11 C11 H5 124.2 . .
C13 C12 N12 110.5(2) . .
C13 C12 H6 124.7 . .
N12 C12 H6 124.7 . .
C12 C13 N11 105.6(2) . .
C12 C13 H7 127.2 . .
N11 C13 H7 127.2 . .
C26 C21 C22 121.34(19) . .
C26 C21 O1 118.18(19) . .
C22 C21 O1 120.47(19) . .
C21 C22 C23 120.4(2) . .
C21 C22 H8 119.8 . .
C23 C22 H8 119.8 . .
C22 C23 C24 119.19(19) . .
C22 C23 C27 116.05(18) . .
C24 C23 C27 124.72(18) . .
C25 C24 C23 119.09(19) . .
C25 C24 C28 118.25(19) . .
C23 C24 C28 122.65(19) . .
C26 C25 C24 121.8(2) . .
C26 C25 H9 119.1 . .
C24 C25 H9 119.1 . .
C21 C26 C25 117.9(2) . .
C21 C26 H10 121.1 . .
C25 C26 H10 121.1 . .
O2 C27 O3 124.9(2) . .
O2 C27 C23 118.38(19) . .
O3 C27 C23 116.51(18) . .
O5 C28 O4 121.24(19) . .
O5 C28 C24 117.19(19) . .
O4 C28 C24 121.56(19) . .
N42 C41 N41 113.2(2) . .
N42 C41 H11 123.4 . .
N41 C41 H11 123.4 . .
C43 C42 N42 110.4(2) . .
C43 C42 H12 124.8 . .
N42 C42 H12 124.8 . .
C42 C43 N41 105.5(2) . .
C42 C43 H13 127.2 . .
N41 C43 H13 127.2 . .

loop_
_geom_bond_atom_site_label_1
_geom_bond_atom_site_label_2
_geom_bond_distance
_geom_bond_site_symmetry_2
Co1 O3 2.0922(16) 7_656
Co1 O3 2.0922(16) .
Co1 N42 2.1475(19) 1_554
Co1 N42 2.1476(18) 7_657
Co1 O4 2.1552(16) 7_656
Co1 O4 2.1552(16) .
Co2 O6 2.030(3) .
Co2 N12 2.1365(18) .
Co2 N12 2.1366(18) 2_655
Co2 O5 2.1381(16) .
Co2 O5 2.1382(16) 2_655
O1 C21 1.394(2) .
O1 C21 1.394(2) 2_756
O2 C27 1.228(3) .
O3 C27 1.283(3) .
O4 C28 1.261(3) .
O5 C28 1.258(3) .
O6 H14 0.77(3) .
N11 C11 1.359(3) .
N11 C13 1.381(3) .
N11 C1 1.434(3) .
N12 C11 1.314(3) .
N12 C12 1.377(3) .
N41 C41 1.334(3) .
N41 C43 1.377(3) .
N41 C4 1.431(3) .
N42 C41 1.310(3) .
N42 C42 1.365(3) .
N42 Co1 2.1475(19) 1_556
C1 C6 1.377(3) .
C1 C2 1.390(3) .
C2 C3 1.388(3) .
C2 H1 0.9500 .
C3 C4 1.386(3) .
C3 H2 0.9500 .
C4 C5 1.374(3) .
C5 C6 1.390(3) .
C5 H3 0.9500 .
C6 H4 0.9500 .
C11 H5 0.9500 .
C12 C13 1.355(3) .
C12 H6 0.9500 .
C13 H7 0.9500 .
C21 C26 1.384(3) .
C21 C22 1.384(3) .
C22 C23 1.392(3) .
C22 H8 0.9500 .
C23 C24 1.398(3) .
C23 C27 1.507(3) .
C24 C25 1.395(3) .
C24 C28 1.504(3) .
C25 C26 1.394(3) .
C25 H9 0.9500 .
C26 H10 0.9500 .
C41 H11 0.9500 .
C42 C43 1.361(4) .
C42 H12 0.9500 .
C43 H13 0.9500 .

loop_
_geom_torsion_atom_site_label_1
_geom_torsion_atom_site_label_2
_geom_torsion_atom_site_label_3
_geom_torsion_atom_site_label_4
_geom_torsion
_geom_torsion_site_symmetry_1
N42 Co1 O3 C27 -77.58(17) 1_554
N42 Co1 O3 C27 102.42(17) 7_657
O4 Co1 O3 C27 -172.85(17) 7_656
O4 Co1 O3 C27 7.15(17) .
O3 Co1 O4 C28 -135.0(2) 7_656
O3 Co1 O4 C28 45.0(2) .
N42 Co1 O4 C28 134.6(2) 1_554
N42 Co1 O4 C28 -45.4(2) 7_657
O6 Co2 O5 C28 12.34(15) .
N12 Co2 O5 C28 -77.19(13) .
N12 Co2 O5 C28 106.44(13) 2_655
O5 Co2 O5 C28 -167.66(15) 2_655
O6 Co2 N12 C11 -6.0(2) .
O5 Co2 N12 C11 129.9(2) .
O5 Co2 N12 C11 -142.1(2) 2_655
O6 Co2 N12 C12 -174.87(17) .
O5 Co2 N12 C12 -38.92(18) .
O5 Co2 N12 C12 49.03(18) 2_655
C11 N11 C1 C6 -10.5(4) .
C13 N11 C1 C6 176.1(2) .
C11 N11 C1 C2 166.8(2) .
C13 N11 C1 C2 -6.7(4) .
C6 C1 C2 C3 0.6(4) .
N11 C1 C2 C3 -176.6(2) .
C1 C2 C3 C4 -0.4(4) .
C2 C3 C4 C5 0.2(4) .
C2 C3 C4 N41 178.3(2) .
C41 N41 C4 C5 -151.3(3) .
C43 N41 C4 C5 34.9(4) .
C41 N41 C4 C3 30.5(4) .
C43 N41 C4 C3 -143.2(3) .
C3 C4 C5 C6 -0.2(4) .
N41 C4 C5 C6 -178.3(2) .
C2 C1 C6 C5 -0.7(4) .
N11 C1 C6 C5 176.5(2) .
C4 C5 C6 C1 0.5(4) .
C12 N12 C11 N11 -0.9(3) .
Co2 N12 C11 N11 -170.78(15) .
C13 N11 C11 N12 0.7(3) .
C1 N11 C11 N12 -173.8(2) .
C11 N12 C12 C13 0.8(3) .
Co2 N12 C12 C13 172.62(17) .
N12 C12 C13 N11 -0.4(3) .
C11 N11 C13 C12 -0.2(3) .
C1 N11 C13 C12 174.4(2) .
C21 O1 C21 C26 -135.8(2) 2_756
C21 O1 C21 C22 44.96(16) 2_756
C26 C21 C22 C23 2.9(3) .
O1 C21 C22 C23 -177.87(18) .
C21 C22 C23 C24 -5.9(3) .
C21 C22 C23 C27 171.84(19) .
C22 C23 C24 C25 3.6(3) .
C27 C23 C24 C25 -173.94(19) .
C22 C23 C24 C28 -176.35(19) .
C27 C23 C24 C28 6.1(3) .
C23 C24 C25 C26 1.7(3) .
C28 C24 C25 C26 -178.4(2) .
C22 C21 C26 C25 2.3(3) .
O1 C21 C26 C25 -176.91(18) .
C24 C25 C26 C21 -4.6(3) .
Co1 O3 C27 O2 113.9(2) .
Co1 O3 C27 C23 -71.3(2) .
C22 C23 C27 O2 70.7(3) .
C24 C23 C27 O2 -111.7(3) .
C22 C23 C27 O3 -104.5(2) .
C24 C23 C27 O3 73.1(3) .
Co2 O5 C28 O4 -10.6(2) .
Co2 O5 C28 C24 168.08(14) .
Co1 O4 C28 O5 166.17(15) .
Co1 O4 C28 C24 -12.4(3) .
C25 C24 C28 O5 -39.6(3) .
C23 C24 C28 O5 140.4(2) .
C25 C24 C28 O4 139.1(2) .
C23 C24 C28 O4 -41.0(3) .
C42 N42 C41 N41 3.0(3) .
Co1 N42 C41 N41 172.34(16) 1_556
C43 N41 C41 N42 -3.4(3) .
C4 N41 C41 N42 -178.2(2) .
C41 N42 C42 C43 -1.4(4) .
Co1 N42 C42 C43 -168.6(2) 1_556
N42 C42 C43 N41 -0.5(4) .
C41 N41 C43 C42 2.2(4) .
C4 N41 C43 C42 177.0(3) .
